data_4516869
loop_
_publ_author_name
'Ding, Shuang'
'Li, Jiancheng'
'Liu, Rui'
'Fu, Gang'
'Zhu, Hongping'
'Liu, Weiping'
'Ye, Qingsong'

_publ_section_title
;
 N-Geminal P/Al Lewis Pair-Alkyne Dipolar Cycloaddition to the
 Zwitterionic C<sub>2</sub>PNAl-Heterocyclopentene.
;
_journal_issue 6
_journal_name_full 'ACS omega'
_journal_page_first 2405
_journal_page_last 2414
_journal_paper_doi 10.1021/acsomega.7b00236
_journal_volume 2
_journal_year 2017
_chemical_formula_sum 'C43 H51 Al Br N P'
_chemical_formula_weight 719.71
_space_group_IT_number 14
_space_group_name_Hall '-P 2yn'
_space_group_name_H-M_alt 'P 1 21/n 1'
_symmetry_cell_setting monoclinic
_symmetry_space_group_name_H-M 'P 1 21/n 1'
_atom_sites_solution_hydrogens geom
_atom_sites_solution_primary direct
_atom_sites_solution_secondary difmap
_audit_creation_method SHELXL-97
_cell_angle_alpha 90.00
_cell_angle_beta 103.603(2)
_cell_angle_gamma 90.00
_cell_formula_units_Z 4
_cell_length_a 9.8448(2)
_cell_length_b 21.6758(4)
_cell_length_c 18.8506(4)
_cell_measurement_reflns_used 5744
_cell_measurement_temperature 100(2)
_cell_measurement_theta_max 62.1240
_cell_measurement_theta_min 4.6400
_cell_volume 3909.76(14)
_computing_cell_refinement 'CrysAlisPro, Agilent Technologies'
_computing_data_collection 'CrysAlisPro, Agilent Technologies'
_computing_data_reduction 'CrysAlisPro, Agilent Technologies'
_computing_molecular_graphics 'Bruker SHELXTL'
_computing_publication_material 'Bruker SHELXTL'
_computing_structure_refinement 'SHELXL-97 (Sheldrick, 1997)'
_computing_structure_solution 'SHELXS-97 (Sheldrick, 1990)'
_diffrn_ambient_temperature 100(2)
_diffrn_detector_area_resol_mean 16.1903
_diffrn_measured_fraction_theta_full 0.986
_diffrn_measured_fraction_theta_max 0.986
_diffrn_measurement_device_type 'Xcalibur, Sapphire3, Gemini ultra'
_diffrn_measurement_method '\w scans'
_diffrn_radiation_monochromator mirror
_diffrn_radiation_source 'Enhance Ultra (Cu) X-ray Source'
_diffrn_radiation_type CuK\a
_diffrn_radiation_wavelength 1.54178
_diffrn_reflns_av_R_equivalents 0.0205
_diffrn_reflns_av_sigmaI/netI 0.0301
_diffrn_reflns_limit_h_max 10
_diffrn_reflns_limit_h_min -11
_diffrn_reflns_limit_k_max 24
_diffrn_reflns_limit_k_min -15
_diffrn_reflns_limit_l_max 20
_diffrn_reflns_limit_l_min -21
_diffrn_reflns_number 11720
_diffrn_reflns_theta_full 62.16
_diffrn_reflns_theta_max 62.16
_diffrn_reflns_theta_min 3.16
_exptl_absorpt_coefficient_mu 2.248
_exptl_absorpt_correction_T_max 0.6620
_exptl_absorpt_correction_T_min 0.4667
_exptl_absorpt_correction_type multi-scan
_exptl_absorpt_process_details empirical
_exptl_crystal_colour colorless
_exptl_crystal_density_diffrn 1.223
_exptl_crystal_density_meas ?
_exptl_crystal_density_method 'not measured'
_exptl_crystal_description rectangular
_exptl_crystal_F_000 1516
_exptl_crystal_size_max 0.40
_exptl_crystal_size_mid 0.20
_exptl_crystal_size_min 0.20
_refine_diff_density_max 0.552
_refine_diff_density_min -0.579
_refine_diff_density_rms 0.054
_refine_ls_extinction_method none
_refine_ls_goodness_of_fit_ref 1.032
_refine_ls_hydrogen_treatment 'refined in a riding mode to the carrier atom'
_refine_ls_matrix_type full
_refine_ls_number_parameters 431
_refine_ls_number_reflns 6094
_refine_ls_number_restraints 0
_refine_ls_restrained_S_all 1.032
_refine_ls_R_factor_all 0.0413
_refine_ls_R_factor_gt 0.0381
_refine_ls_shift/su_max 0.027
_refine_ls_shift/su_mean 0.000
_refine_ls_structure_factor_coef Fsqd
_refine_ls_weighting_details 'calc w=1/[\s^2^(Fo^2^)+(0.0539P)^2^+1.5736P] where P=(Fo^2^+2Fc^2^)/3'
_refine_ls_weighting_scheme calc
_refine_ls_wR_factor_gt 0.0971
_refine_ls_wR_factor_ref 0.1009
_reflns_number_gt 5584
_reflns_number_total 6094
_reflns_threshold_expression >2sigma(I)
_cod_data_source_file ao7b00236_si_002.cif
_cod_data_source_block compound_10
_cod_depositor_comments
;
The following automatic conversions were performed:

data item '_symmetry_cell_setting' value 'Monoclinic' was changed to
'monoclinic' in accordance with the
/home/saulius/struct/COD-crude-data/automatic-downloads/DataCite-retrospective/ACS/depositions/lib/dictionaries/cif_core.dic
dictionary named 'cif_core.dic' version 2.4.2 last updated on
2011-04-26.

data item '_exptl_crystal_density_meas' value 'not measured' was
changed to '?' -- the value is perceived as not measured.

Automatic conversion script
Id: cif_fix_values 6909 2019-04-08 15:41:33Z antanas 
;
_cod_original_sg_symbol_H-M P2(1)/n
_cod_database_code 4516869

loop_
_symmetry_equiv_pos_as_xyz
'x, y, z'
'-x+1/2, y+1/2, -z+1/2'
'-x, -y, -z'
'x-1/2, -y-1/2, z-1/2'

loop_
_atom_site_label
_atom_site_type_symbol
_atom_site_fract_x
_atom_site_fract_y
_atom_site_fract_z
_atom_site_U_iso_or_equiv
_atom_site_adp_type
_atom_site_occupancy
_atom_site_symmetry_multiplicity
_atom_site_calc_flag
_atom_site_refinement_flags
Br1 Br 0.99283(3) 0.077789(15) 0.356361(14) 0.06074(12) Uani 1 1 d .
Al1 Al 1.44710(6) 0.12186(3) 0.82220(3) 0.02840(14) Uani 1 1 d .
P1 P 1.54754(5) 0.08860(2) 0.68882(3) 0.02502(13) Uani 1 1 d .
N1 N 1.60161(16) 0.10298(7) 0.77542(9) 0.0271(3) Uani 1 1 d .
C1 C 1.3034(2) 0.11162(9) 0.72699(10) 0.0303(4) Uani 1 1 d .
H1A H 1.2662 0.0690 0.7228 0.036 Uiso 1 1 calc R
H1B H 1.2247 0.1405 0.7250 0.036 Uiso 1 1 calc R
C2 C 1.37495(19) 0.12528(8) 0.66365(10) 0.0271(4) Uani 1 1 d .
H2A H 1.3929 0.1707 0.6653 0.033 Uiso 1 1 calc R
C3 C 1.28680(19) 0.11201(9) 0.58770(10) 0.0267(4) Uani 1 1 d .
C4 C 1.23850(19) 0.05291(9) 0.56506(11) 0.0298(4) Uani 1 1 d .
H4A H 1.2648 0.0191 0.5975 0.036 Uiso 1 1 calc R
C5 C 1.1534(2) 0.04248(9) 0.49663(11) 0.0339(4) Uani 1 1 d .
H5A H 1.1246 0.0018 0.4815 0.041 Uiso 1 1 calc R
C6 C 1.1107(2) 0.09187(10) 0.45051(11) 0.0356(5) Uani 1 1 d .
C7 C 1.1519(2) 0.15122(10) 0.47175(12) 0.0373(5) Uani 1 1 d .
H7A H 1.1200 0.1851 0.4402 0.045 Uiso 1 1 calc R
C8 C 1.2406(2) 0.16076(9) 0.53981(11) 0.0327(4) Uani 1 1 d .
H8A H 1.2707 0.2015 0.5541 0.039 Uiso 1 1 calc R
C9 C 1.4558(2) 0.20935(10) 0.85617(12) 0.0388(5) Uani 1 1 d .
H9A H 1.5306 0.2131 0.9014 0.047 Uiso 1 1 calc R
H9B H 1.4816 0.2359 0.8187 0.047 Uiso 1 1 calc R
C10 C 1.3191(3) 0.23305(13) 0.87116(18) 0.0603(7) Uani 1 1 d .
H10A H 1.3300 0.2764 0.8861 0.090 Uiso 1 1 calc R
H10B H 1.2954 0.2086 0.9103 0.090 Uiso 1 1 calc R
H10C H 1.2442 0.2293 0.8268 0.090 Uiso 1 1 calc R
C11 C 1.4357(2) 0.06443(11) 0.90283(12) 0.0401(5) Uani 1 1 d .
H11A H 1.4744 0.0764 0.9519 0.048 Uiso 1 1 calc R
C12 C 1.3660(3) 0.00149(12) 0.88736(14) 0.0531(6) Uani 1 1 d .
H12A H 1.3490 -0.0156 0.9326 0.080 Uiso 1 1 calc R
H12B H 1.4273 -0.0263 0.8682 0.080 Uiso 1 1 calc R
H12C H 1.2769 0.0060 0.8513 0.080 Uiso 1 1 calc R
C13 C 1.6625(2) 0.11792(9) 0.63450(11) 0.0319(4) Uani 1 1 d .
C14 C 1.6210(2) 0.16596(10) 0.58538(12) 0.0382(5) Uani 1 1 d .
H14A H 1.5312 0.1840 0.5802 0.046 Uiso 1 1 calc R
C15 C 1.7100(3) 0.18775(12) 0.54388(13) 0.0489(6) Uani 1 1 d .
H15A H 1.6812 0.2205 0.5102 0.059 Uiso 1 1 calc R
C16 C 1.8410(3) 0.16168(13) 0.55177(15) 0.0545(7) Uani 1 1 d .
H16A H 1.9016 0.1763 0.5230 0.065 Uiso 1 1 calc R
C17 C 1.8840(3) 0.11451(12) 0.60118(15) 0.0519(6) Uani 1 1 d .
H17A H 1.9747 0.0973 0.6067 0.062 Uiso 1 1 calc R
C18 C 1.7954(2) 0.09186(10) 0.64300(13) 0.0396(5) Uani 1 1 d .
H18A H 1.8249 0.0592 0.6767 0.048 Uiso 1 1 calc R
C19 C 1.52369(19) 0.00763(9) 0.66556(11) 0.0288(4) Uani 1 1 d .
C20 C 1.5592(2) -0.01737(10) 0.60456(12) 0.0355(4) Uani 1 1 d .
H20A H 1.6079 0.0069 0.5766 0.043 Uiso 1 1 calc R
C21 C 1.5233(3) -0.07811(11) 0.58446(14) 0.0461(6) Uani 1 1 d .
H21A H 1.5489 -0.0956 0.5432 0.055 Uiso 1 1 calc R
C22 C 1.4508(3) -0.11283(10) 0.62433(15) 0.0474(6) Uani 1 1 d .
H22A H 1.4250 -0.1540 0.6099 0.057 Uiso 1 1 calc R
C23 C 1.4151(2) -0.08837(10) 0.68521(14) 0.0424(5) Uani 1 1 d .
H23A H 1.3657 -0.1127 0.7127 0.051 Uiso 1 1 calc R
C24 C 1.4519(2) -0.02815(9) 0.70591(11) 0.0340(4) Uani 1 1 d .
H24A H 1.4279 -0.0113 0.7479 0.041 Uiso 1 1 calc R
C25 C 1.7504(2) 0.10135(10) 0.80962(11) 0.0311(4) Uani 1 1 d .
C26 C 1.8311(2) 0.15551(10) 0.81051(12) 0.0381(5) Uani 1 1 d .
C27 C 1.9741(3) 0.15213(13) 0.84123(17) 0.0579(7) Uani 1 1 d .
H27A H 2.0295 0.1881 0.8416 0.070 Uiso 1 1 calc R
C28 C 2.0378(3) 0.09881(16) 0.8709(2) 0.0730(9) Uani 1 1 d .
H28A H 2.1359 0.0977 0.8906 0.088 Uiso 1 1 calc R
C29 C 1.9582(3) 0.04712(14) 0.87185(17) 0.0591(7) Uani 1 1 d .
H29A H 2.0023 0.0104 0.8931 0.071 Uiso 1 1 calc R
C30 C 1.8142(2) 0.04699(11) 0.84238(12) 0.0391(5) Uani 1 1 d .
C261 C 1.7720(2) 0.21766(10) 0.78262(13) 0.0414(5) Uani 1 1 d .
H26A H 1.6710 0.2123 0.7580 0.050 Uiso 1 1 calc R
C262 C 1.7828(3) 0.26147(12) 0.84726(17) 0.0567(7) Uani 1 1 d .
H26B H 1.7392 0.3010 0.8298 0.085 Uiso 1 1 calc R
H26C H 1.8814 0.2681 0.8712 0.085 Uiso 1 1 calc R
H26D H 1.7346 0.2434 0.8822 0.085 Uiso 1 1 calc R
C263 C 1.8461(3) 0.24636(12) 0.72823(15) 0.0518(6) Uani 1 1 d .
H26E H 1.8447 0.2173 0.6882 0.078 Uiso 1 1 calc R
H26F H 1.9431 0.2557 0.7529 0.078 Uiso 1 1 calc R
H26G H 1.7982 0.2845 0.7086 0.078 Uiso 1 1 calc R
C301 C 1.7359(2) -0.01194(11) 0.84814(13) 0.0424(5) Uani 1 1 d .
H30A H 1.6338 -0.0035 0.8297 0.051 Uiso 1 1 calc R
C302 C 1.7600(3) -0.03370(15) 0.92764(16) 0.0632(7) Uani 1 1 d .
H30B H 1.7400 0.0002 0.9580 0.095 Uiso 1 1 calc R
H30C H 1.8574 -0.0468 0.9452 0.095 Uiso 1 1 calc R
H30D H 1.6978 -0.0685 0.9304 0.095 Uiso 1 1 calc R
C303 C 1.7762(3) -0.06279(12) 0.80114(17) 0.0586(7) Uani 1 1 d .
H30E H 1.7589 -0.0487 0.7504 0.088 Uiso 1 1 calc R
H30F H 1.7201 -0.0997 0.8038 0.088 Uiso 1 1 calc R
H30G H 1.8756 -0.0727 0.8190 0.088 Uiso 1 1 calc R
C31 C 0.6974(4) 0.17648(13) 0.10175(19) 0.0694(8) Uani 1 1 d .
C32 C 0.7330(4) 0.16031(13) 0.03883(18) 0.0711(9) Uani 1 1 d .
H32A H 0.6614 0.1494 -0.0026 0.085 Uiso 1 1 calc R
C33 C 0.8728(5) 0.15931(17) 0.0335(2) 0.0933(12) Uani 1 1 d .
H33A H 0.8957 0.1473 -0.0108 0.112 Uiso 1 1 calc R
C34 C 0.9747(4) 0.17567(17) 0.0923(3) 0.0925(12) Uani 1 1 d .
H34A H 1.0700 0.1763 0.0897 0.111 Uiso 1 1 calc R
C35 C 0.9380(4) 0.19099(15) 0.1543(2) 0.0826(11) Uani 1 1 d .
H35A H 1.0102 0.2015 0.1956 0.099 Uiso 1 1 calc R
C36 C 0.8048(5) 0.19245(14) 0.16176(19) 0.0791(10) Uani 1 1 d .
H36A H 0.7846 0.2041 0.2068 0.095 Uiso 1 1 calc R
C37 C 0.5489(5) 0.1778(2) 0.1055(4) 0.130(2) Uani 1 1 d .
H37A H 0.4896 0.1666 0.0579 0.196 Uiso 1 1 calc R
H37B H 0.5246 0.2194 0.1188 0.196 Uiso 1 1 calc R
H37C H 0.5343 0.1483 0.1425 0.196 Uiso 1 1 calc R

loop_
_atom_site_aniso_label
_atom_site_aniso_U_11
_atom_site_aniso_U_22
_atom_site_aniso_U_33
_atom_site_aniso_U_23
_atom_site_aniso_U_13
_atom_site_aniso_U_12
Br1 0.05242(18) 0.0813(2) 0.03792(16) -0.00130(12) -0.01056(12) -0.00470(13)
Al1 0.0252(3) 0.0319(3) 0.0285(3) -0.0046(2) 0.0070(2) -0.0006(2)
P1 0.0222(2) 0.0247(2) 0.0286(2) -0.00364(18) 0.00673(19) -0.00078(17)
N1 0.0215(8) 0.0288(8) 0.0305(8) -0.0043(6) 0.0050(6) 0.0000(6)
C1 0.0242(9) 0.0348(10) 0.0325(10) -0.0044(8) 0.0076(8) -0.0003(8)
C2 0.0258(9) 0.0231(9) 0.0325(10) -0.0024(7) 0.0070(8) -0.0001(7)
C3 0.0223(9) 0.0281(9) 0.0311(10) -0.0008(8) 0.0088(8) 0.0010(7)
C4 0.0256(9) 0.0276(9) 0.0345(10) 0.0010(8) 0.0035(8) 0.0007(7)
C5 0.0258(10) 0.0348(10) 0.0396(11) -0.0061(9) 0.0045(8) -0.0021(8)
C6 0.0268(10) 0.0486(12) 0.0311(10) -0.0010(9) 0.0063(8) 0.0000(9)
C7 0.0337(11) 0.0423(11) 0.0354(11) 0.0116(9) 0.0069(9) 0.0029(9)
C8 0.0313(10) 0.0286(10) 0.0390(11) 0.0023(8) 0.0100(9) -0.0001(8)
C9 0.0353(11) 0.0385(11) 0.0432(12) -0.0097(9) 0.0104(9) -0.0025(9)
C10 0.0527(15) 0.0498(14) 0.087(2) -0.0217(14) 0.0341(14) -0.0013(12)
C11 0.0412(12) 0.0491(12) 0.0299(10) 0.0010(9) 0.0080(9) -0.0009(10)
C12 0.0678(17) 0.0467(13) 0.0517(14) 0.0068(11) 0.0278(13) -0.0038(12)
C13 0.0301(10) 0.0338(10) 0.0339(10) -0.0099(8) 0.0117(8) -0.0079(8)
C14 0.0368(11) 0.0403(11) 0.0389(11) -0.0039(9) 0.0115(9) -0.0091(9)
C15 0.0558(15) 0.0520(13) 0.0432(12) -0.0024(11) 0.0203(11) -0.0173(11)
C16 0.0565(15) 0.0620(16) 0.0557(15) -0.0162(13) 0.0346(13) -0.0231(13)
C17 0.0364(12) 0.0570(15) 0.0700(16) -0.0262(13) 0.0283(12) -0.0113(11)
C18 0.0316(11) 0.0403(11) 0.0499(13) -0.0143(10) 0.0157(10) -0.0038(9)
C19 0.0241(9) 0.0262(9) 0.0331(10) -0.0015(8) 0.0008(8) 0.0031(7)
C20 0.0301(10) 0.0342(10) 0.0414(11) -0.0079(9) 0.0066(9) 0.0009(8)
C21 0.0436(13) 0.0387(12) 0.0539(14) -0.0191(10) 0.0074(11) 0.0034(10)
C22 0.0452(13) 0.0252(10) 0.0655(15) -0.0077(10) 0.0004(12) 0.0007(9)
C23 0.0408(12) 0.0293(11) 0.0526(14) 0.0063(10) 0.0017(10) 0.0000(9)
C24 0.0313(10) 0.0310(10) 0.0367(10) 0.0012(8) 0.0020(8) 0.0028(8)
C25 0.0221(9) 0.0394(11) 0.0315(10) -0.0081(8) 0.0057(8) 0.0002(8)
C26 0.0260(10) 0.0434(12) 0.0447(12) -0.0100(9) 0.0080(9) -0.0054(9)
C27 0.0290(12) 0.0595(16) 0.0802(18) -0.0056(14) 0.0025(12) -0.0100(11)
C28 0.0243(12) 0.084(2) 0.102(2) 0.0027(19) -0.0041(14) 0.0008(13)
C29 0.0310(12) 0.0646(16) 0.0757(18) 0.0063(14) 0.0006(12) 0.0108(11)
C30 0.0299(10) 0.0452(12) 0.0408(11) -0.0012(9) 0.0054(9) 0.0062(9)
C261 0.0317(11) 0.0375(11) 0.0552(13) -0.0116(10) 0.0106(10) -0.0082(9)
C262 0.0489(14) 0.0505(14) 0.0755(17) -0.0255(13) 0.0245(13) -0.0142(11)
C263 0.0498(14) 0.0459(13) 0.0614(15) -0.0095(11) 0.0165(12) -0.0143(11)
C301 0.0368(11) 0.0427(12) 0.0447(12) 0.0065(10) 0.0038(10) 0.0086(9)
C302 0.0562(16) 0.0747(18) 0.0571(16) 0.0234(14) 0.0100(13) 0.0127(14)
C303 0.0561(16) 0.0458(13) 0.0670(17) 0.0000(12) 0.0006(13) 0.0179(12)
C31 0.083(2) 0.0417(14) 0.084(2) 0.0105(14) 0.0208(18) 0.0041(14)
C32 0.088(2) 0.0498(15) 0.0611(18) -0.0037(13) -0.0113(16) -0.0017(15)
C33 0.130(4) 0.067(2) 0.089(3) 0.0144(19) 0.037(3) 0.020(2)
C34 0.079(2) 0.064(2) 0.132(4) 0.027(2) 0.018(3) 0.0110(17)
C35 0.087(3) 0.0538(17) 0.088(3) 0.0053(17) -0.017(2) -0.0051(17)
C36 0.117(3) 0.0464(16) 0.0643(19) 0.0033(14) 0.0022(19) 0.0006(17)
C37 0.101(3) 0.091(3) 0.211(6) 0.038(4) 0.062(4) 0.020(3)

loop_
_atom_type_symbol
_atom_type_description
_atom_type_scat_dispersion_real
_atom_type_scat_dispersion_imag
_atom_type_scat_source
C C 0.0181 0.0091 'International Tables Vol C Tables 4.2.6.8 and 6.1.1.4'
H H 0.0000 0.0000 'International Tables Vol C Tables 4.2.6.8 and 6.1.1.4'
N N 0.0311 0.0180 'International Tables Vol C Tables 4.2.6.8 and 6.1.1.4'
Al Al 0.2130 0.2455 'International Tables Vol C Tables 4.2.6.8 and 6.1.1.4'
P P 0.2955 0.4335 'International Tables Vol C Tables 4.2.6.8 and 6.1.1.4'
Br Br -0.6763 1.2805 'International Tables Vol C Tables 4.2.6.8 and 6.1.1.4'

loop_
_geom_angle_atom_site_label_1
_geom_angle_atom_site_label_2
_geom_angle_atom_site_label_3
_geom_angle
N1 Al1 C11 113.58(8)
N1 Al1 C9 111.16(8)
C11 Al1 C9 110.81(10)
N1 Al1 C1 91.86(7)
C11 Al1 C1 117.20(9)
C9 Al1 C1 110.95(9)
N1 P1 C19 115.01(9)
N1 P1 C13 113.60(9)
C19 P1 C13 105.43(9)
N1 P1 C2 103.97(8)
C19 P1 C2 107.34(8)
C13 P1 C2 111.45(9)
C25 N1 P1 119.90(13)
C25 N1 Al1 127.49(12)
P1 N1 Al1 112.61(9)
C2 C1 Al1 108.25(12)
C2 C1 H1A 110.0
Al1 C1 H1A 110.0
C2 C1 H1B 110.0
Al1 C1 H1B 110.0
H1A C1 H1B 108.4
C3 C2 C1 115.33(15)
C3 C2 P1 116.83(13)
C1 C2 P1 106.19(13)
C3 C2 H2A 105.9
C1 C2 H2A 105.9
P1 C2 H2A 105.9
C8 C3 C4 117.46(18)
C8 C3 C2 119.61(17)
C4 C3 C2 122.68(17)
C5 C4 C3 121.54(18)
C5 C4 H4A 119.2
C3 C4 H4A 119.2
C6 C5 C4 119.27(19)
C6 C5 H5A 120.4
C4 C5 H5A 120.4
C7 C6 C5 121.00(19)
C7 C6 Br1 119.56(16)
C5 C6 Br1 119.44(16)
C6 C7 C8 119.04(19)
C6 C7 H7A 120.5
C8 C7 H7A 120.5
C7 C8 C3 121.61(19)
C7 C8 H8A 119.2
C3 C8 H8A 119.2
C10 C9 Al1 113.92(16)
C10 C9 H9A 108.8
Al1 C9 H9A 108.8
C10 C9 H9B 108.8
Al1 C9 H9B 108.8
H9A C9 H9B 107.7
C9 C10 H10A 109.5
C9 C10 H10B 109.5
H10A C10 H10B 109.5
C9 C10 H10C 109.5
H10A C10 H10C 109.5
H10B C10 H10C 109.5
C12 C11 Al1 121.20(16)
C12 C11 H11A 119.4
Al1 C11 H11A 119.4
C11 C12 H12A 109.5
C11 C12 H12B 109.5
H12A C12 H12B 109.5
C11 C12 H12C 109.5
H12A C12 H12C 109.5
H12B C12 H12C 109.5
C14 C13 C18 119.97(19)
C14 C13 P1 120.98(16)
C18 C13 P1 119.05(17)
C15 C14 C13 120.3(2)
C15 C14 H14A 119.8
C13 C14 H14A 119.8
C16 C15 C14 119.8(2)
C16 C15 H15A 120.1
C14 C15 H15A 120.1
C17 C16 C15 120.4(2)
C17 C16 H16A 119.8
C15 C16 H16A 119.8
C16 C17 C18 120.6(2)
C16 C17 H17A 119.7
C18 C17 H17A 119.7
C17 C18 C13 119.0(2)
C17 C18 H18A 120.5
C13 C18 H18A 120.5
C20 C19 C24 119.66(18)
C20 C19 P1 122.37(16)
C24 C19 P1 117.51(15)
C19 C20 C21 119.8(2)
C19 C20 H20A 120.1
C21 C20 H20A 120.1
C22 C21 C20 120.0(2)
C22 C21 H21A 120.0
C20 C21 H21A 120.0
C21 C22 C23 120.6(2)
C21 C22 H22A 119.7
C23 C22 H22A 119.7
C22 C23 C24 119.7(2)
C22 C23 H23A 120.2
C24 C23 H23A 120.2
C23 C24 C19 120.3(2)
C23 C24 H24A 119.9
C19 C24 H24A 119.9
C30 C25 C26 119.84(19)
C30 C25 N1 120.90(18)
C26 C25 N1 119.26(18)
C27 C26 C25 118.1(2)
C27 C26 C261 117.4(2)
C25 C26 C261 124.47(18)
C28 C27 C26 122.3(2)
C28 C27 H27A 118.8
C26 C27 H27A 118.8
C29 C28 C27 119.2(2)
C29 C28 H28A 120.4
C27 C28 H28A 120.4
C28 C29 C30 121.8(3)
C28 C29 H29A 119.1
C30 C29 H29A 119.1
C29 C30 C25 118.7(2)
C29 C30 C301 117.5(2)
C25 C30 C301 123.86(19)
C26 C261 C263 113.07(19)
C26 C261 C262 109.1(2)
C263 C261 C262 109.16(19)
C26 C261 H26A 108.5
C263 C261 H26A 108.5
C262 C261 H26A 108.5
C261 C262 H26B 109.5
C261 C262 H26C 109.5
H26B C262 H26C 109.5
C261 C262 H26D 109.5
H26B C262 H26D 109.5
H26C C262 H26D 109.5
C261 C263 H26E 109.5
C261 C263 H26F 109.5
H26E C263 H26F 109.5
C261 C263 H26G 109.5
H26E C263 H26G 109.5
H26F C263 H26G 109.5
C30 C301 C303 111.3(2)
C30 C301 C302 111.5(2)
C303 C301 C302 110.1(2)
C30 C301 H30A 107.9
C303 C301 H30A 107.9
C302 C301 H30A 107.9
C301 C302 H30B 109.5
C301 C302 H30C 109.5
H30B C302 H30C 109.5
C301 C302 H30D 109.5
H30B C302 H30D 109.5
H30C C302 H30D 109.5
C301 C303 H30E 109.5
C301 C303 H30F 109.5
H30E C303 H30F 109.5
C301 C303 H30G 109.5
H30E C303 H30G 109.5
H30F C303 H30G 109.5
C32 C31 C36 117.9(3)
C32 C31 C37 120.5(4)
C36 C31 C37 121.6(4)
C31 C32 C33 121.7(3)
C31 C32 H32A 119.2
C33 C32 H32A 119.2
C34 C33 C32 119.1(4)
C34 C33 H33A 120.4
C32 C33 H33A 120.4
C35 C34 C33 118.5(4)
C35 C34 H34A 120.8
C33 C34 H34A 120.8
C34 C35 C36 124.2(4)
C34 C35 H35A 117.9
C36 C35 H35A 117.9
C35 C36 C31 118.6(4)
C35 C36 H36A 120.7
C31 C36 H36A 120.7
C31 C37 H37A 109.5
C31 C37 H37B 109.5
H37A C37 H37B 109.5
C31 C37 H37C 109.5
H37A C37 H37C 109.5
H37B C37 H37C 109.5

loop_
_geom_bond_atom_site_label_1
_geom_bond_atom_site_label_2
_geom_bond_distance
Br1 C6 1.903(2)
Al1 N1 1.9722(16)
Al1 C11 1.988(2)
Al1 C9 1.997(2)
Al1 C1 2.019(2)
P1 N1 1.6238(16)
P1 C19 1.8107(19)
P1 C13 1.8108(19)
P1 C2 1.8344(19)
N1 C25 1.455(2)
C1 C2 1.551(3)
C1 H1A 0.9900
C1 H1B 0.9900
C2 C3 1.517(3)
C2 H2A 1.0000
C3 C8 1.395(3)
C3 C4 1.398(3)
C4 C5 1.382(3)
C4 H4A 0.9500
C5 C6 1.381(3)
C5 H5A 0.9500
C6 C7 1.380(3)
C7 C8 1.387(3)
C7 H7A 0.9500
C8 H8A 0.9500
C9 C10 1.528(3)
C9 H9A 0.9900
C9 H9B 0.9900
C10 H10A 0.9800
C10 H10B 0.9800
C10 H10C 0.9800
C11 C12 1.524(3)
C11 H11A 0.9500
C12 H12A 0.9800
C12 H12B 0.9800
C12 H12C 0.9800
C13 C14 1.389(3)
C13 C18 1.400(3)
C14 C15 1.388(3)
C14 H14A 0.9500
C15 C16 1.383(4)
C15 H15A 0.9500
C16 C17 1.381(4)
C16 H16A 0.9500
C17 C18 1.395(3)
C17 H17A 0.9500
C18 H18A 0.9500
C19 C20 1.388(3)
C19 C24 1.390(3)
C20 C21 1.392(3)
C20 H20A 0.9500
C21 C22 1.376(4)
C21 H21A 0.9500
C22 C23 1.382(4)
C22 H22A 0.9500
C23 C24 1.386(3)
C23 H23A 0.9500
C24 H24A 0.9500
C25 C30 1.408(3)
C25 C26 1.415(3)
C26 C27 1.393(3)
C26 C261 1.512(3)
C27 C28 1.370(4)
C27 H27A 0.9500
C28 C29 1.369(5)
C28 H28A 0.9500
C29 C30 1.396(3)
C29 H29A 0.9500
C30 C301 1.509(3)
C261 C263 1.524(3)
C261 C262 1.529(3)
C261 H26A 1.0000
C262 H26B 0.9800
C262 H26C 0.9800
C262 H26D 0.9800
C263 H26E 0.9800
C263 H26F 0.9800
C263 H26G 0.9800
C301 C303 1.524(4)
C301 C302 1.535(4)
C301 H30A 1.0000
C302 H30B 0.9800
C302 H30C 0.9800
C302 H30D 0.9800
C303 H30E 0.9800
C303 H30F 0.9800
C303 H30G 0.9800
C31 C32 1.359(5)
C31 C36 1.398(5)
C31 C37 1.480(6)
C32 C33 1.405(6)
C32 H32A 0.9500
C33 C34 1.356(6)
C33 H33A 0.9500
C34 C35 1.345(6)
C34 H34A 0.9500
C35 C36 1.351(6)
C35 H35A 0.9500
C36 H36A 0.9500
C37 H37A 0.9800
C37 H37B 0.9800
C37 H37C 0.9800
